data_2011588
loop_
_publ_author_name
'Londesborough, Michael G.S.'
'Bould, Jonathan'
'Holub, Josef'
'Kennedy, John D.'
'Thornton-Pett, Mark'
'\<St\'ibr, Bohumil'

_publ_section_title '[1,1,2,2-(CO)~4~-1,2-\m-(CO)-4,11-(SMe~2~)~2~-<i>closo</i>-1,2-Co~2~B~10~H~8~]'
_journal_issue 12
_journal_name_full 'Acta Crystallographica Section C'
_journal_page_first 1423
_journal_page_last 1424
_journal_paper_doi 10.1107/S0108270100012282
_journal_volume 56
_journal_year 2000
_chemical_formula_iupac '[Co2 (C4 H20 B10 S2 )(CO)5 ]'
_chemical_formula_moiety 'C9 H20 B10 Co2 O5 S2'
_chemical_formula_sum 'C9 H20 B10 Co2 O5 S2'
_chemical_formula_weight 498.33
_chemical_name_systematic
;
 ?
;
_space_group_IT_number 61
_symmetry_cell_setting orthorhombic
_symmetry_space_group_name_Hall '-P 2ac 2ab'
_symmetry_space_group_name_H-M 'P b c a'
_audit_creation_method SHELXL-97
_cell_angle_alpha 90.00
_cell_angle_beta 90.00
_cell_angle_gamma 90.00
_cell_formula_units_Z 8
_cell_length_a 12.2978(2)
_cell_length_b 10.9183(2)
_cell_length_c 30.5900(5)
_cell_measurement_reflns_used 52070
_cell_measurement_temperature 150(2)
_cell_measurement_theta_max 27.5
_cell_measurement_theta_min 2.0
_cell_volume 4107.35(12)
_computing_cell_refinement 'DENZO-SMN (Otwinowski & Minor, 1996)'
_computing_data_collection 'COLLECT (Nonius, 1999)'
_computing_data_reduction DENZO-SMN
_computing_molecular_graphics 'ORTEX (McArdle, 1995)'
_computing_publication_material 'local program'
_computing_structure_refinement 'SHELXL97 (Sheldrick, 1997)'
_computing_structure_solution 'SHELXS97 (Sheldrick, 1997)'
_diffrn_ambient_temperature 150(2)
_diffrn_detector_area_resol_mean 9.091
_diffrn_measured_fraction_theta_full .999
_diffrn_measured_fraction_theta_max .999
_diffrn_measurement_device_type
;
Nonius KappaCCD area detector diffractometer
;
_diffrn_measurement_method
;
Standard procedure using manufacturer's proprietary software (Nonius,
1999)
;
_diffrn_radiation_monochromator graphite
_diffrn_radiation_source 'fine-focus sealed tube'
_diffrn_radiation_type MoK\a
_diffrn_radiation_wavelength .71073
_diffrn_reflns_av_R_equivalents .0768
_diffrn_reflns_av_sigmaI/netI .0485
_diffrn_reflns_limit_h_max 15
_diffrn_reflns_limit_h_min -13
_diffrn_reflns_limit_k_max 13
_diffrn_reflns_limit_k_min -13
_diffrn_reflns_limit_l_max 34
_diffrn_reflns_limit_l_min -37
_diffrn_reflns_number 48902
_diffrn_reflns_theta_full 26.00
_diffrn_reflns_theta_max 26.00
_diffrn_reflns_theta_min 2.58
_diffrn_standards_decay_% 0
_exptl_absorpt_coefficient_mu 1.836
_exptl_absorpt_correction_T_max .7702
_exptl_absorpt_correction_T_min .6990
_exptl_absorpt_correction_type multi-scan
_exptl_absorpt_process_details '(Blessing, 1995)'
_exptl_crystal_colour yellow
_exptl_crystal_density_diffrn 1.612
_exptl_crystal_density_method 'not measured'
_exptl_crystal_description prism
_exptl_crystal_F_000 2000
_exptl_crystal_size_max .21
_exptl_crystal_size_mid .18
_exptl_crystal_size_min .15
_refine_diff_density_max .354
_refine_diff_density_min -.483
_refine_ls_extinction_method none
_refine_ls_goodness_of_fit_ref 1.026
_refine_ls_hydrogen_treatment mixed
_refine_ls_matrix_type full
_refine_ls_number_parameters 289
_refine_ls_number_reflns 4029
_refine_ls_number_restraints 0
_refine_ls_restrained_S_all 1.026
_refine_ls_R_factor_all .0517
_refine_ls_R_factor_gt .0316
_refine_ls_shift/su_max .001
_refine_ls_shift/su_mean .000
_refine_ls_structure_factor_coef Fsqd
_refine_ls_weighting_details 'calc w = 1/[\s^2^(Fo^2^)+(0.0223P)^2^+2.5684P] where P=(Fo^2^+2Fc^2^)/3'
_refine_ls_weighting_scheme calc
_refine_ls_wR_factor_ref .0613
_reflns_number_gt 3276
_reflns_number_total 4029
_reflns_threshold_expression I>2\s(I)
_cod_data_source_file bj1001.cif
_cod_data_source_block I
_cod_original_sg_symbol_H-M Pbca
_cod_database_code 2011588

loop_
_symmetry_equiv_pos_as_xyz
'x, y, z'
'-x+1/2, y+1/2, z'
'x, -y+1/2, z+1/2'
'-x+1/2, -y, z+1/2'
'-x, -y, -z'
'x-1/2, -y-1/2, -z'
'-x, y-1/2, -z-1/2'
'x-1/2, y, -z-1/2'

loop_
_atom_site_label
_atom_site_fract_x
_atom_site_fract_y
_atom_site_fract_z
_atom_site_U_iso_or_equiv
_atom_site_adp_type
_atom_site_calc_flag
_atom_site_refinement_flags
_atom_site_occupancy
_atom_site_disorder_assembly
_atom_site_disorder_group
_atom_site_type_symbol
C1 .35668(18) 1.0212(2) .39580(8) .0272(5) Uani d . 1 . . C
O1 .35485(15) 1.11975(17) .40828(6) .0402(5) Uani d . 1 . . O
C2 .22946(19) .8491(2) .36032(7) .0245(5) Uani d . 1 . . C
O2 .14119(14) .83781(16) .34948(6) .0362(4) Uani d . 1 . . O
C3 .33605(19) .7968(2) .43302(8) .0257(5) Uani d . 1 . . C
O3 .27170(14) .80175(16) .46119(5) .0356(4) Uani d . 1 . . O
C4 .4341(2) .5674(2) .43773(8) .0318(6) Uani d . 1 . . C
O4 .41512(18) .46958(19) .44851(7) .0551(6) Uani d . 1 . . O
C5 .51677(19) .7693(2) .47358(8) .0274(5) Uani d . 1 . . C
O5 .53917(15) .80634(19) .50700(6) .0471(5) Uani d . 1 . . O
Co1 .36690(2) .86771(3) .377204(10) .02026(9) Uani d . 1 . . Co
Co2 .47197(2) .71711(3) .421465(9) .02124(9) Uani d . 1 . . Co
B3 .4093(2) .6857(2) .35505(9) .0223(6) Uani d . 1 . . B
H3 .3374(18) .622(2) .3531(7) .021(6) Uiso d . 1 . . H
B4 .4298(2) .8114(2) .31605(8) .0231(6) Uani d . 1 . . B
S4 .32917(5) .82823(6) .268528(19) .02540(14) Uani d . 1 . . S
C41 .2963(2) .9889(2) .26570(8) .0312(6) Uani d . 1 . . C
H41A .3635 1.0371 .2659 .047 Uiso calc R 1 . . H
H41B .2515 1.0115 .2909 .047 Uiso calc R 1 . . H
H41C .2560 1.0054 .2387 .047 Uiso calc R 1 . . H
C42 .4058(2) .8136(3) .21878(8) .0361(6) Uani d . 1 . . C
H42A .3584 .8304 .1937 .054 Uiso calc R 1 . . H
H42B .4346 .7301 .2165 .054 Uiso calc R 1 . . H
H42C .4662 .8722 .2190 .054 Uiso calc R 1 . . H
B5 .5043(2) .9318(2) .33907(9) .0224(6) Uani d . 1 . . B
H5 .5011(17) 1.030(2) .3284(7) .021(6) Uiso d . 1 . . H
B6 .5384(2) .8852(2) .39541(9) .0218(6) Uani d . 1 . . B
H6 .5587(17) .957(2) .4203(7) .022(6) Uiso d . 1 . . H
B7 .5470(2) .6263(2) .36645(9) .0228(6) Uani d . 1 . . B
H7 .5599(17) .524(2) .3698(7) .021(6) Uiso d . 1 . . H
B8 .5092(2) .6770(2) .31293(9) .0241(6) Uani d . 1 . . B
H8 .4975(17) .610(2) .2862(7) .026(6) Uiso d . 1 . . H
B9 .5695(2) .8243(3) .30331(9) .0239(6) Uani d . 1 . . B
H9 .5985(17) .853(2) .2704(7) .025(6) Uiso d . 1 . . H
B10 .6357(2) .8696(2) .35209(8) .0221(6) Uani d . 1 . . B
H10 .7092(17) .928(2) .3530(7) .020(6) Uiso d . 1 . . H
B11 .6221(2) .7471(2) .38962(9) .0222(6) Uani d . 1 . . B
S11 .74213(5) .73040(5) .429120(18) .02368(14) Uani d . 1 . . S
C111 .7359(2) .5740(2) .44757(8) .0299(6) Uani d . 1 . . C
H11A .7313 .5192 .4223 .045 Uiso calc R 1 . . H
H11B .6716 .5628 .4661 .045 Uiso calc R 1 . . H
H11C .8015 .5548 .4644 .045 Uiso calc R 1 . . H
C112 .86527(18) .7263(2) .39742(8) .0304(6) Uani d . 1 . . C
H11D .9271 .7095 .4167 .046 Uiso calc R 1 . . H
H11E .8759 .8055 .3830 .046 Uiso calc R 1 . . H
H11F .8599 .6616 .3753 .046 Uiso calc R 1 . . H
B12 .6401(2) .7132(3) .33400(9) .0243(6) Uani d . 1 . . B
H12 .7094(18) .672(2) .3220(7) .021(6) Uiso d . 1 . . H

loop_
_atom_site_aniso_label
_atom_site_aniso_U_11
_atom_site_aniso_U_22
_atom_site_aniso_U_33
_atom_site_aniso_U_12
_atom_site_aniso_U_13
_atom_site_aniso_U_23
C1 .0220(13) .0314(15) .0282(13) .0038(11) -.0048(10) -.0015(11)
O1 .0402(11) .0297(11) .0507(12) .0092(9) -.0122(9) -.0100(9)
C2 .0253(14) .0262(14) .0218(13) .0000(11) .0012(10) .0010(10)
O2 .0249(10) .0436(11) .0401(11) -.0027(8) -.0059(8) .0024(8)
C3 .0254(13) .0272(14) .0246(13) .0012(11) -.0030(10) -.0011(10)
O3 .0304(10) .0493(12) .0272(10) .0069(9) .0041(8) .0032(8)
C4 .0328(15) .0337(16) .0289(14) -.0005(12) .0036(11) .0028(11)
O4 .0701(15) .0358(13) .0595(14) -.0129(11) .0090(11) .0144(10)
C5 .0256(13) .0320(14) .0247(14) .0035(11) .0047(10) -.0004(11)
O5 .0434(12) .0697(14) .0283(11) .0036(10) -.0039(9) -.0075(10)
Co1 .01869(16) .02078(17) .02129(17) .00075(13) -.00073(12) -.00126(13)
Co2 .02133(17) .02210(18) .02029(17) .00020(13) .00074(12) .00140(13)
B3 .0214(14) .0220(14) .0234(14) -.0001(12) .0000(10) -.0015(11)
B4 .0201(14) .0278(15) .0213(14) -.0011(12) -.0027(10) .0001(11)
S4 .0238(3) .0299(3) .0225(3) -.0020(3) -.0034(2) .0007(2)
C41 .0334(14) .0279(14) .0322(14) .0026(11) -.0031(11) .0058(11)
C42 .0350(15) .0530(17) .0204(13) .0021(13) -.0003(11) -.0043(12)
B5 .0216(14) .0222(15) .0235(15) .0000(12) -.0022(11) .0004(11)
B6 .0208(14) .0206(14) .0241(15) -.0001(11) -.0013(11) -.0009(11)
B7 .0216(14) .0214(15) .0254(15) .0014(11) .0004(10) .0002(11)
B8 .0243(14) .0245(15) .0235(15) -.0001(12) .0003(11) -.0042(11)
B9 .0208(14) .0309(16) .0201(15) -.0015(12) .0009(11) -.0020(11)
B10 .0217(14) .0229(14) .0217(14) -.0017(12) -.0004(11) .0012(11)
B11 .0208(14) .0238(15) .0219(14) .0008(11) -.0024(10) -.0012(11)
S11 .0232(3) .0251(3) .0228(3) .0031(3) -.0014(2) -.0003(2)
C111 .0319(14) .0278(14) .0301(14) .0056(11) .0003(11) .0065(11)
C112 .0213(13) .0363(15) .0336(14) .0032(11) .0002(11) .0048(11)
B12 .0214(14) .0279(15) .0235(15) .0007(12) .0011(11) -.0029(12)

loop_
_atom_type_symbol
_atom_type_description
_atom_type_scat_dispersion_real
_atom_type_scat_dispersion_imag
_atom_type_scat_source
C C .0033 .0016 'International Tables Vol C Tables 4.2.6.8 and 6.1.1.4'
H H .0000 .0000 'International Tables Vol C Tables 4.2.6.8 and 6.1.1.4'
B B .0013 .0007 'International Tables Vol C Tables 4.2.6.8 and 6.1.1.4'
Co Co .3494 .9721 'International Tables Vol C Tables 4.2.6.8 and 6.1.1.4'
O O .0106 .0060 'International Tables Vol C Tables 4.2.6.8 and 6.1.1.4'
S S .1246 .1234 'International Tables Vol C Tables 4.2.6.8 and 6.1.1.4'

loop_
_geom_angle_atom_site_label_1
_geom_angle_atom_site_label_2
_geom_angle_atom_site_label_3
_geom_angle
_geom_angle_publ_flag
O1 C1 Co1 177.0(2) ?
O2 C2 Co1 179.6(2) ?
O3 C3 Co1 140.53(19) ?
O3 C3 Co2 138.22(19) ?
Co1 C3 Co2 81.16(9) y
O4 C4 Co2 176.5(2) ?
O5 C5 Co2 175.6(2) ?
C1 Co1 C2 97.68(10) ?
C1 Co1 C3 94.72(10) ?
C2 Co1 C3 91.40(10) ?
C1 Co1 B4 125.74(11) ?
C2 Co1 B4 93.28(10) ?
C3 Co1 B4 138.07(10) ?
C1 Co1 B3 170.12(10) ?
C2 Co1 B3 91.89(10) ?
C3 Co1 B3 87.44(10) ?
B4 Co1 B3 50.79(10) ?
C1 Co1 B5 85.57(10) ?
C2 Co1 B5 128.38(10) ?
C3 Co1 B5 139.91(10) ?
B4 Co1 B5 48.23(10) ?
B3 Co1 B5 86.58(10) ?
C1 Co1 B6 84.52(10) ?
C2 Co1 B6 177.31(10) ?
C3 Co1 B6 89.96(10) ?
B4 Co1 B6 84.17(10) ?
B3 Co1 B6 85.85(10) ?
B5 Co1 B6 50.09(10) ?
C1 Co1 Co2 119.08(7) ?
C2 Co1 Co2 125.11(8) ?
C3 Co1 Co2 49.50(7) ?
B4 Co1 Co2 95.69(7) ?
B3 Co1 Co2 55.87(7) ?
B5 Co1 Co2 95.81(7) ?
B6 Co1 Co2 54.53(7) ?
C4 Co2 C5 97.20(11) ?
C4 Co2 C3 97.90(11) ?
C5 Co2 C3 87.68(10) ?
C4 Co2 B11 120.17(11) ?
C5 Co2 B11 95.32(10) ?
C3 Co2 B11 140.94(10) ?
C4 Co2 B7 84.71(11) ?
C5 Co2 B7 135.43(10) ?
C3 Co2 B7 136.40(10) ?
B11 Co2 B7 48.60(10) ?
C4 Co2 B6 170.70(11) ?
C5 Co2 B6 86.64(11) ?
C3 Co2 B6 90.69(10) ?
B11 Co2 B6 50.82(10) ?
B7 Co2 B6 86.61(10) ?
C4 Co2 B3 91.34(11) ?
C5 Co2 B3 170.15(11) ?
C3 Co2 B3 86.29(10) ?
B11 Co2 B3 84.53(10) ?
B7 Co2 B3 50.11(9) ?
B6 Co2 B3 85.65(10) ?
C4 Co2 Co1 128.71(8) ?
C5 Co2 Co1 115.83(8) ?
C3 Co2 Co1 49.35(7) ?
B11 Co2 Co1 95.76(7) ?
B7 Co2 Co1 95.80(7) ?
B6 Co2 Co1 55.59(7) ?
B3 Co2 Co1 54.49(7) ?
B8 B3 B4 58.38(14) ?
B8 B3 B7 59.04(14) ?
B4 B3 B7 105.02(17) ?
B8 B3 Co1 116.20(16) ?
B4 B3 Co1 63.26(12) ?
B7 B3 Co1 118.96(15) ?
B8 B3 Co2 115.73(16) ?
B4 B3 Co2 115.83(15) ?
B7 B3 Co2 63.82(11) ?
Co1 B3 Co2 69.63(8) ?
B5 B4 B8 110.87(19) ?
B5 B4 B9 61.28(15) ?
B8 B4 B9 61.10(15) ?
B5 B4 B3 111.82(18) ?
B8 B4 B3 59.33(15) ?
B9 B4 B3 109.66(18) ?
B5 B4 S4 124.78(17) ?
B8 B4 S4 113.32(16) ?
B9 B4 S4 116.90(16) ?
B3 B4 S4 118.43(16) ?
B5 B4 Co1 67.49(13) ?
B8 B4 Co1 119.45(16) ?
B9 B4 Co1 121.78(16) ?
B3 B4 Co1 65.95(12) ?
S4 B4 Co1 114.00(13) ?
C42 S4 C41 99.42(12) ?
C42 S4 B4 107.17(12) ?
C41 S4 B4 105.94(12) ?
B4 B5 B9 59.82(15) ?
B4 B5 B10 106.00(18) ?
B9 B5 B10 59.05(14) ?
B4 B5 B6 106.68(18) ?
B9 B5 B6 106.71(18) ?
B10 B5 B6 58.99(14) ?
B4 B5 Co1 64.28(12) ?
B9 B5 Co1 117.71(16) ?
B10 B5 Co1 117.32(16) ?
B6 B5 Co1 65.51(11) ?
B10 B6 B11 58.40(14) ?
B10 B6 B5 59.18(14) ?
B11 B6 B5 105.32(18) ?
B10 B6 Co2 116.36(16) ?
B11 B6 Co2 63.24(12) ?
B5 B6 Co2 119.56(15) ?
B10 B6 Co1 116.53(15) ?
B11 B6 Co1 116.40(15) ?
B5 B6 Co1 64.40(11) ?
Co2 B6 Co1 69.88(8) ?
B11 B7 B12 59.31(15) ?
B11 B7 B8 105.87(19) ?
B12 B7 B8 59.64(15) ?
B11 B7 B3 107.13(18) ?
B12 B7 B3 107.24(18) ?
B8 B7 B3 58.71(14) ?
B11 B7 Co2 64.30(12) ?
B12 B7 Co2 117.55(16) ?
B8 B7 Co2 117.40(16) ?
B3 B7 Co2 66.06(12) ?
B4 B8 B12 107.23(19) ?
B4 B8 B3 62.29(15) ?
B12 B8 B3 110.48(19) ?
B4 B8 B7 110.55(18) ?
B12 B8 B7 60.14(15) ?
B3 B8 B7 62.25(15) ?
B4 B8 B9 59.53(15) ?
B12 B8 B9 59.07(15) ?
B3 B8 B9 110.79(19) ?
B7 B8 B9 108.62(18) ?
B12 B9 B4 107.84(19) ?
B12 B9 B10 61.08(15) ?
B4 B9 B10 106.47(18) ?
B12 B9 B5 110.23(19) ?
B4 B9 B5 58.90(15) ?
B10 B9 B5 60.58(14) ?
B12 B9 B8 59.98(15) ?
B4 B9 B8 59.38(15) ?
B10 B9 B8 107.57(19) ?
B5 B9 B8 107.56(18) ?
B9 B10 B11 107.01(19) ?
B9 B10 B6 110.02(18) ?
B11 B10 B6 61.94(15) ?
B9 B10 B12 59.26(15) ?
B11 B10 B12 58.98(14) ?
B6 B10 B12 109.77(18) ?
B9 B10 B5 60.37(15) ?
B11 B10 B5 110.14(18) ?
B6 B10 B5 61.83(15) ?
B12 B10 B5 108.58(18) ?
B12 B11 B7 61.18(15) ?
B12 B11 B10 61.21(15) ?
B7 B11 B10 110.76(19) ?
B12 B11 B6 109.73(19) ?
B7 B11 B6 111.11(18) ?
B10 B11 B6 59.66(14) ?
B12 B11 S11 119.59(17) ?
B7 B11 S11 125.96(17) ?
B10 B11 S11 114.08(16) ?
B6 B11 S11 116.74(16) ?
B12 B11 Co2 121.65(16) ?
B7 B11 Co2 67.10(12) ?
B10 B11 Co2 119.91(16) ?
B6 B11 Co2 65.94(12) ?
S11 B11 Co2 111.57(13) ?
C112 S11 C111 100.42(12) ?
C112 S11 B11 108.12(11) ?
C111 S11 B11 104.80(12) ?
B11 B12 B9 108.01(19) ?
B11 B12 B8 106.48(19) ?
B9 B12 B8 60.95(15) ?
B11 B12 B7 59.51(15) ?
B9 B12 B7 110.20(19) ?
B8 B12 B7 60.22(15) ?
B11 B12 B10 59.81(14) ?
B9 B12 B10 59.66(15) ?
B8 B12 B10 107.21(19) ?
B7 B12 B10 108.30(18) ?

loop_
_geom_bond_atom_site_label_1
_geom_bond_atom_site_label_2
_geom_bond_site_symmetry_2
_geom_bond_distance
_geom_bond_publ_flag
C1 O1 . 1.142(3) y
C1 Co1 . 1.774(3) y
C2 O2 . 1.142(3) y
C2 Co1 . 1.779(2) y
C3 O3 . 1.171(3) y
C3 Co1 . 1.913(2) y
C3 Co2 . 1.917(2) y
C4 O4 . 1.142(3) y
C4 Co2 . 1.771(3) y
C5 O5 . 1.133(3) y
C5 Co2 . 1.780(3) y
Co1 B4 . 2.116(3) y
Co1 B3 . 2.163(3) y
Co1 B5 . 2.169(3) y
Co1 B6 . 2.189(3) y
Co1 Co2 . 2.4913(4) y
Co2 B11 . 2.113(3) y
Co2 B7 . 2.160(3) y
Co2 B6 . 2.161(3) y
Co2 B3 . 2.200(3) y
B3 B8 . 1.783(4) ?
B3 B4 . 1.836(4) ?
B3 B7 . 1.847(4) ?
B4 B5 . 1.751(4) ?
B4 B8 . 1.766(4) ?
B4 B9 . 1.768(4) ?
B4 S4 . 1.917(3) y
S4 C42 . 1.797(2) ?
S4 C41 . 1.802(2) ?
B5 B9 . 1.794(4) ?
B5 B10 . 1.798(4) ?
B5 B6 . 1.845(4) ?
B6 B10 . 1.794(4) ?
B6 B11 . 1.834(4) ?
B7 B11 . 1.759(4) ?
B7 B12 . 1.788(4) ?
B7 B8 . 1.790(4) ?
B8 B12 . 1.779(4) ?
B8 B9 . 1.796(4) ?
B9 B12 . 1.763(4) ?
B9 B10 . 1.770(4) ?
B10 B11 . 1.770(4) ?
B10 B12 . 1.795(4) ?
B11 B12 . 1.755(4) ?
B11 S11 . 1.916(3) ?
S11 C112 . 1.799(2) ?
S11 C111 . 1.800(2) ?
